data_2210303
loop_
_publ_author_name
'Rodr\'iguez-L\'opez, Ver\'onica'
'Moreno-Escobar, J. Armando'
'\'Avila-Torres, Olga'
'Tlahuext, Hugo'

_publ_section_title
;
 6-Acetyl-5-hydroxy-2,2-dimethyl-2<i>H</i>-chromene
;
_journal_coeditor_code JH2031
_journal_issue 9
_journal_name_full 'Acta Crystallographica Section E'
_journal_page_first o3616
_journal_page_last o3617
_journal_paper_doi 10.1107/S1600536806028947
_journal_volume 62
_journal_year 2006
_chemical_formula_iupac 'C13 H14 O3'
_chemical_formula_moiety 'C13 H14 O3'
_chemical_formula_sum 'C13 H14 O3'
_chemical_formula_weight 218.24
_chemical_melting_point 376.6
_chemical_name_common chromene
_chemical_name_systematic
;
6-Acetyl-5-hydroxy-2,2-dimethyl-2H-chromene
;
_space_group_IT_number 61
_symmetry_cell_setting orthorhombic
_symmetry_space_group_name_Hall '-P 2ac 2ab'
_symmetry_space_group_name_H-M 'P b c a'
_atom_sites_solution_hydrogens geom
_atom_sites_solution_primary direct
_atom_sites_solution_secondary difmap
_audit_creation_method SHELXL-97
_cell_angle_alpha 90.00
_cell_angle_beta 90.00
_cell_angle_gamma 90.00
_cell_formula_units_Z 8
_cell_length_a 10.269(2)
_cell_length_b 11.194(2)
_cell_length_c 19.006(4)
_cell_measurement_reflns_used 129
_cell_measurement_temperature 100(2)
_cell_measurement_theta_max 27.98
_cell_measurement_theta_min 1.94
_cell_volume 2184.8(7)
_computing_cell_refinement 'SAINT (Bruker, 2000)'
_computing_data_collection 'SMART (Bruker, 2000)'
_computing_data_reduction SAINT
_computing_molecular_graphics 'SHELXTL (Bruker, 2000)'
_computing_publication_material 'SHELXTL and  publCIF'
_computing_structure_refinement 'SHELXL97 (Sheldrick, 1997)'
_computing_structure_solution 'SHELXS97 (Sheldrick, 1997)'
_diffrn_ambient_temperature 100(2)
_diffrn_measured_fraction_theta_full 1.000
_diffrn_measured_fraction_theta_max 1.000
_diffrn_measurement_device_type 'Bruker SMART CCD area-detector'
_diffrn_measurement_method '\f and \w'
_diffrn_radiation_monochromator graphite
_diffrn_radiation_source 'fine-focus sealed tube'
_diffrn_radiation_type MoK\a
_diffrn_radiation_wavelength 0.71073
_diffrn_reflns_av_R_equivalents 0.0449
_diffrn_reflns_av_sigmaI/netI 0.0365
_diffrn_reflns_limit_h_max 12
_diffrn_reflns_limit_h_min -7
_diffrn_reflns_limit_k_max 13
_diffrn_reflns_limit_k_min -13
_diffrn_reflns_limit_l_max 23
_diffrn_reflns_limit_l_min -22
_diffrn_reflns_number 10526
_diffrn_reflns_theta_full 25.50
_diffrn_reflns_theta_max 25.50
_diffrn_reflns_theta_min 2.90
_diffrn_standards_decay_% 0
_diffrn_standards_interval_count 0
_diffrn_standards_interval_time 0
_diffrn_standards_number 0
_exptl_absorpt_coefficient_mu 0.094
_exptl_absorpt_correction_type none
_exptl_crystal_colour yellow
_exptl_crystal_density_diffrn 1.327
_exptl_crystal_density_method 'not measured'
_exptl_crystal_description Block
_exptl_crystal_F_000 928
_exptl_crystal_size_max 0.22
_exptl_crystal_size_mid 0.20
_exptl_crystal_size_min 0.10
_refine_diff_density_max 0.271
_refine_diff_density_min -0.172
_refine_ls_abs_structure_details
;
;
_refine_ls_extinction_method none
_refine_ls_goodness_of_fit_ref 1.230
_refine_ls_hydrogen_treatment constr
_refine_ls_matrix_type full
_refine_ls_number_parameters 150
_refine_ls_number_reflns 2038
_refine_ls_number_restraints 1
_refine_ls_restrained_S_all 1.345
_refine_ls_R_factor_all 0.0645
_refine_ls_R_factor_gt 0.0580
_refine_ls_shift/su_max 0.000
_refine_ls_shift/su_mean 0.000
_refine_ls_structure_factor_coef Fsqd
_refine_ls_weighting_details 'calc w=1/[\s^2^(Fo^2^)+(0.0256P)^2^+1.8648P] where P=(Fo^2^+2Fc^2^)/3'
_refine_ls_weighting_scheme calc
_refine_ls_wR_factor_gt 0.1128
_refine_ls_wR_factor_ref 0.1155
_reflns_number_gt 1867
_reflns_number_total 2038
_reflns_threshold_expression I>2\s(I)
_cod_data_source_file jh2031.cif
_cod_data_source_block I
_cod_database_code 2210303
_cod_database_fobs_code 2210303

loop_
_symmetry_equiv_pos_as_xyz
'x, y, z'
'-x+1/2, -y, z+1/2'
'-x, y+1/2, -z+1/2'
'x+1/2, -y+1/2, -z'
'-x, -y, -z'
'x-1/2, y, -z-1/2'
'x, -y-1/2, z-1/2'
'-x-1/2, y-1/2, z'

loop_
_atom_site_type_symbol
_atom_site_label
_atom_site_fract_x
_atom_site_fract_y
_atom_site_fract_z
_atom_site_U_iso_or_equiv
_atom_site_adp_type
_atom_site_calc_flag
_atom_site_refinement_flags
_atom_site_occupancy
C C2 0.1620(2) 1.0583(2) 0.20105(12) 0.0195(5) Uani d . 1
C C3 0.2365(2) 1.1174(2) 0.14250(12) 0.0202(5) Uani d . 1
H H3 0.2842 1.1861 0.1520 0.024 Uiso calc R 1
C C4 0.2356(2) 1.0738(2) 0.07768(12) 0.0183(5) Uani d . 1
H H4 0.2858 1.1093 0.0428 0.022 Uiso calc R 1
C C5 0.1554(2) 0.9700(2) 0.06132(12) 0.0164(5) Uani d . 1
C C6 0.1611(2) 0.9079(2) -0.00226(12) 0.0171(5) Uani d . 1
C C7 0.0763(2) 0.8114(2) -0.01597(12) 0.0168(5) Uani d . 1
C C8 -0.0169(2) 0.7822(2) 0.03519(12) 0.0180(5) Uani d . 1
H H8 -0.0741 0.7194 0.0266 0.022 Uiso calc R 1
C C9 -0.0262(2) 0.8434(2) 0.09743(12) 0.0186(5) Uani d . 1
H H9 -0.0901 0.8239 0.1301 0.022 Uiso calc R 1
C C10 0.0616(2) 0.9354(2) 0.11088(12) 0.0163(5) Uani d . 1
C C11 0.0862(2) 0.7453(2) -0.08211(12) 0.0195(5) Uani d . 1
C C12 0.0010(2) 0.6381(2) -0.09461(13) 0.0249(6) Uani d . 1
H H12A 0.0132 0.6100 -0.1419 0.037 Uiso calc R 1
H H12B -0.0886 0.6599 -0.0879 0.037 Uiso calc R 1
H H12C 0.0240 0.5760 -0.0621 0.037 Uiso calc R 1
C C13 0.1039(3) 1.1480(2) 0.25232(13) 0.0247(6) Uani d . 1
H H13A 0.0453 1.2000 0.2276 0.037 Uiso calc R 1
H H13B 0.1724 1.1943 0.2732 0.037 Uiso calc R 1
H H13C 0.0573 1.1062 0.2885 0.037 Uiso calc R 1
C C14 0.2469(3) 0.9672(2) 0.23829(13) 0.0250(6) Uani d . 1
H H14A 0.1966 0.9269 0.2736 0.038 Uiso calc R 1
H H14B 0.3192 1.0069 0.2600 0.038 Uiso calc R 1
H H14C 0.2785 0.9099 0.2048 0.038 Uiso calc R 1
O O1 0.04783(16) 0.99554(14) 0.17225(8) 0.0204(4) Uani d . 1
O O2 0.25131(16) 0.94321(15) -0.04961(9) 0.0210(4) Uani d D 1
H H2 0.2427 0.9046 -0.0860 0.053(11) Uiso calc RD 1
O O3 0.16514(17) 0.77543(16) -0.12821(9) 0.0251(4) Uani d . 1

loop_
_atom_site_aniso_label
_atom_site_aniso_U_11
_atom_site_aniso_U_22
_atom_site_aniso_U_33
_atom_site_aniso_U_12
_atom_site_aniso_U_13
_atom_site_aniso_U_23
C2 0.0142(12) 0.0222(13) 0.0222(12) -0.0024(10) -0.0038(10) -0.0015(10)
C3 0.0168(12) 0.0154(12) 0.0282(13) -0.0016(10) -0.0032(10) -0.0002(10)
C4 0.0139(12) 0.0168(12) 0.0243(12) 0.0001(9) 0.0007(10) 0.0038(10)
C5 0.0130(12) 0.0161(12) 0.0203(12) 0.0028(9) -0.0012(10) 0.0046(10)
C6 0.0139(11) 0.0173(12) 0.0203(12) 0.0049(9) 0.0015(9) 0.0067(9)
C7 0.0139(11) 0.0165(11) 0.0199(12) 0.0039(9) -0.0039(10) 0.0038(9)
C8 0.0136(12) 0.0171(12) 0.0235(13) -0.0012(10) -0.0031(10) 0.0031(10)
C9 0.0140(12) 0.0216(12) 0.0203(12) -0.0007(10) 0.0031(10) 0.0033(10)
C10 0.0138(12) 0.0171(12) 0.0181(11) 0.0039(9) -0.0015(9) 0.0010(10)
C11 0.0134(12) 0.0229(13) 0.0222(12) 0.0079(10) -0.0029(10) 0.0016(10)
C12 0.0235(14) 0.0264(14) 0.0246(13) 0.0023(11) -0.0024(11) -0.0045(11)
C13 0.0232(13) 0.0259(13) 0.0251(13) -0.0018(11) -0.0020(11) -0.0048(11)
C14 0.0224(13) 0.0269(14) 0.0259(13) -0.0001(11) -0.0002(11) 0.0026(11)
O1 0.0156(9) 0.0254(9) 0.0204(8) -0.0023(7) 0.0021(7) -0.0048(7)
O2 0.0171(9) 0.0259(9) 0.0199(9) -0.0022(7) 0.0044(7) 0.0014(8)
O3 0.0215(10) 0.0327(10) 0.0212(9) 0.0009(8) 0.0028(8) -0.0023(8)

loop_
_atom_type_symbol
_atom_type_description
_atom_type_scat_dispersion_real
_atom_type_scat_dispersion_imag
_atom_type_scat_source
C C 0.0033 0.0016 'International Tables Vol C Tables 4.2.6.8 and 6.1.1.4'
H H 0.0000 0.0000 'International Tables Vol C Tables 4.2.6.8 and 6.1.1.4'
O O 0.0106 0.0060 'International Tables Vol C Tables 4.2.6.8 and 6.1.1.4'

loop_
_geom_angle_atom_site_label_1
_geom_angle_atom_site_label_2
_geom_angle_atom_site_label_3
_geom_angle
O1 C2 C3 109.85(19)
O1 C2 C14 108.03(19)
C3 C2 C14 110.4(2)
O1 C2 C13 103.94(18)
C3 C2 C13 112.6(2)
C14 C2 C13 111.7(2)
C4 C3 C2 121.5(2)
C4 C3 H3 119.2
C2 C3 H3 119.2
C3 C4 C5 119.7(2)
C3 C4 H4 120.1
C5 C4 H4 120.1
C6 C5 C10 118.3(2)
C6 C5 C4 123.9(2)
C10 C5 C4 117.7(2)
O2 C6 C5 117.4(2)
O2 C6 C7 121.6(2)
C5 C6 C7 121.0(2)
C8 C7 C6 118.1(2)
C8 C7 C11 121.7(2)
C6 C7 C11 120.2(2)
C9 C8 C7 122.0(2)
C9 C8 H8 119.0
C7 C8 H8 119.0
C8 C9 C10 118.9(2)
C8 C9 H9 120.6
C10 C9 H9 120.6
O1 C10 C9 117.2(2)
O1 C10 C5 120.9(2)
C9 C10 C5 121.7(2)
O3 C11 C7 121.0(2)
O3 C11 C12 119.0(2)
C7 C11 C12 119.9(2)
C11 C12 H12A 109.5
C11 C12 H12B 109.5
H12A C12 H12B 109.5
C11 C12 H12C 109.5
H12A C12 H12C 109.5
H12B C12 H12C 109.5
C2 C13 H13A 109.5
C2 C13 H13B 109.5
H13A C13 H13B 109.5
C2 C13 H13C 109.5
H13A C13 H13C 109.5
H13B C13 H13C 109.5
C2 C14 H14A 109.5
C2 C14 H14B 109.5
H14A C14 H14B 109.5
C2 C14 H14C 109.5
H14A C14 H14C 109.5
H14B C14 H14C 109.5
C10 O1 C2 118.31(18)
C6 O2 H2 109.5

loop_
_geom_bond_atom_site_label_1
_geom_bond_atom_site_label_2
_geom_bond_distance
_geom_bond_publ_flag
C2 O1 1.473(3) yes
C2 C3 1.503(3) yes
C2 C14 1.517(3) ?
C2 C13 1.521(3) ?
C3 C4 1.325(3) yes
C3 H3 0.9300 ?
C4 C5 1.458(3) ?
C4 H4 0.9300 ?
C5 C6 1.395(3) ?
C5 C10 1.402(3) ?
C6 O2 1.350(3) ?
C6 C7 1.412(3) ?
C7 C8 1.403(3) ?
C7 C11 1.462(3) ?
C8 C9 1.370(3) ?
C8 H8 0.9300 ?
C9 C10 1.393(3) ?
C9 H9 0.9300 ?
C10 O1 1.354(3) ?
C11 O3 1.241(3) yes
C11 C12 1.504(3) ?
C12 H12A 0.9600 ?
C12 H12B 0.9600 ?
C12 H12C 0.9600 ?
C13 H13A 0.9600 ?
C13 H13B 0.9600 ?
C13 H13C 0.9600 ?
C14 H14A 0.9600 ?
C14 H14B 0.9600 ?
C14 H14C 0.9600 ?
O2 H2 0.8200 yes

loop_
_geom_torsion_atom_site_label_1
_geom_torsion_atom_site_label_2
_geom_torsion_atom_site_label_3
_geom_torsion_atom_site_label_4
_geom_torsion
_geom_torsion_publ_flag
O1 C2 C3 C4 -28.5(3) yes
C14 C2 C3 C4 90.5(3) yes
C13 C2 C3 C4 -143.8(2) yes
C2 C3 C4 C5 3.3(3) ?
C3 C4 C5 C6 -170.9(2) ?
C3 C4 C5 C10 13.2(3) ?
C10 C5 C6 O2 179.4(2) ?
C4 C5 C6 O2 3.5(3) ?
C10 C5 C6 C7 -1.1(3) ?
C4 C5 C6 C7 -176.9(2) ?
O2 C6 C7 C8 -178.4(2) ?
C5 C6 C7 C8 2.1(3) ?
O2 C6 C7 C11 1.2(3) ?
C5 C6 C7 C11 -178.3(2) ?
C6 C7 C8 C9 -0.7(3) ?
C11 C7 C8 C9 179.7(2) ?
C7 C8 C9 C10 -1.6(3) ?
C8 C9 C10 O1 178.7(2) ?
C8 C9 C10 C5 2.7(3) ?
C6 C5 C10 O1 -177.2(2) ?
C4 C5 C10 O1 -1.0(3) yes
C6 C5 C10 C9 -1.4(3) ?
C4 C5 C10 C9 174.8(2) ?
C8 C7 C11 O3 176.8(2) ?
C6 C7 C11 O3 -2.8(3) ?
C8 C7 C11 C12 -4.1(3) ?
C6 C7 C11 C12 176.3(2) ?
C9 C10 O1 C2 156.9(2) ?
C5 C10 O1 C2 -27.1(3) ?
C3 C2 O1 C10 40.1(3) ?
C14 C2 O1 C10 -80.4(2) ?
C13 C2 O1 C10 160.78(19) ?

loop_
_cod_related_entry_id
_cod_related_entry_database
_cod_related_entry_code
1 ChemSpider 722734
